data_8103949
loop_
_publ_author_name
'Henke, H.'

_publ_section_title
;
 Zur kristallchemischen Einordnung von NaSbCl6, NaNbCl6 und NaTaCl6
;
_journal_name_full 'Zeitschrift fuer Kristallographie (149,1979-)'
_journal_page_first 1
_journal_page_last 16
_journal_volume 198
_journal_year 1992
_chemical_formula_sum 'Cl6 Na Sb'
_chemical_name_systematic 'Na Sb Cl6'
_space_group_IT_number 84
_symmetry_space_group_name_Hall '-P 4c'
_symmetry_space_group_name_H-M 'P 42/m'
_cell_angle_alpha 90
_cell_angle_beta 90
_cell_angle_gamma 90
_cell_formula_units_Z 2
_cell_length_a 6.393
_cell_length_b 6.393
_cell_length_c 10.717
_cell_volume 438.009
_citation_journal_id_ASTM ZEKRDZ
_cod_data_source_file Henke_ZEKRDZ_1992_8.cif
_cod_data_source_block Cl6Na1Sb1
_cod_original_cell_volume 438.0086
_cod_original_formula_sum 'Cl6 Na1 Sb1'
_cod_database_code 8103949

loop_
_symmetry_equiv_pos_as_xyz
x,y,z
-y,x,z+1/2
-x,-y,z
y,-x,z+1/2
-x,-y,-z
y,-x,-z-1/2
x,y,-z
-y,x,-z-1/2

loop_
_atom_site_label
_atom_site_type_symbol
_atom_site_fract_x
_atom_site_fract_y
_atom_site_fract_z
_atom_site_occupancy
_atom_site_U_iso_or_equiv
Cl2 Cl-1 0.2159 0.3517 0.1557 1 0.0
Sb1 Sb+5 0 0.5 0 1 0.0
Na1 Na+1 0 0 0.25 1 0.0
Cl1 Cl-1 -0.2129 0.1959 0 1 0.0
